data_4503193
loop_
_publ_author_name
'Williams, Colleen A.'
'Blake, Alexander J.'
'Wilson, Claire'
'Hubberstey, Peter'
'Schr\"oder, Martin'

_publ_section_title
;
 Novel Metal&#x2212;Organic Frameworks Derived from Group II Metal Cations
 and Aryldicarboxylate Anionic Ligands
;
_journal_issue 3
_journal_name_full 'Crystal Growth &amp; Design'
_journal_page_first 911
_journal_paper_doi 10.1021/cg700731d
_journal_volume 8
_journal_year 2008
_chemical_formula_moiety 'C23 H19 N O5 Sr'
_chemical_formula_sum 'C23 H19 N O5 Sr'
_chemical_formula_weight 477.01
_chemical_name_systematic
; 
 ? 
;
_space_group_IT_number 19
_symmetry_cell_setting orthorhombic
_symmetry_space_group_name_Hall 'P 2ac 2ab'
_symmetry_space_group_name_H-M 'P 21 21 21'
_atom_sites_solution_hydrogens geom
_atom_sites_solution_primary direct
_atom_sites_solution_secondary difmap
_audit_creation_method SHELXL-97
_cell_angle_alpha 90.00
_cell_angle_beta 90.00
_cell_angle_gamma 90.00
_cell_formula_units_Z 4
_cell_length_a 7.4222(6)
_cell_length_b 10.6097(8)
_cell_length_c 25.8161(19)
_cell_measurement_reflns_used 4510
_cell_measurement_temperature 150(2)
_cell_measurement_theta_max 27.48
_cell_measurement_theta_min 3.05
_cell_volume 2032.9(3)
_computing_cell_refinement 'Bruker SAINT version 6.36a (Bruker, 2000)'
_computing_data_collection 'Bruker SMART version 5.625 (Bruker, 2001)'
_computing_data_reduction 'Bruker SAINT; Bruker SHELXTL (Bruker, 2001)'
_computing_publication_material 'enCIFer(Allen et al.,2004);PLATON(Spek,2003)'
_computing_structure_refinement 'SHELXL-97 (Sheldrick, 1997)'
_computing_structure_solution 'SHELXS-97 (Sheldrick, 1990)'
_diffrn_ambient_temperature 150(2)
_diffrn_measured_fraction_theta_full 0.997
_diffrn_measured_fraction_theta_max 0.997
_diffrn_measurement_device_type 'Bruker SMART APEX CCD area detector'
_diffrn_measurement_method \w
_diffrn_radiation_monochromator graphite
_diffrn_radiation_source 'sealed tube'
_diffrn_radiation_type MoK\a
_diffrn_radiation_wavelength 0.71073
_diffrn_reflns_av_R_equivalents 0.0303
_diffrn_reflns_av_sigmaI/netI 0.0513
_diffrn_reflns_limit_h_max 9
_diffrn_reflns_limit_h_min -9
_diffrn_reflns_limit_k_max 13
_diffrn_reflns_limit_k_min -12
_diffrn_reflns_limit_l_max 33
_diffrn_reflns_limit_l_min -19
_diffrn_reflns_number 12545
_diffrn_reflns_theta_full 27.50
_diffrn_reflns_theta_max 27.50
_diffrn_reflns_theta_min 2.48
_diffrn_standards_decay_% 0
_diffrn_standards_number 0
_exptl_absorpt_coefficient_mu 2.687
_exptl_absorpt_correction_T_max 1.00
_exptl_absorpt_correction_T_min 0.652
_exptl_absorpt_correction_type multi-scan
_exptl_absorpt_process_details 'Bruker SADABS v2.03'
_exptl_crystal_colour ORANGE
_exptl_crystal_density_diffrn 1.559
_exptl_crystal_density_method 'not measured'
_exptl_crystal_description NEEDLE
_exptl_crystal_F_000 968
_exptl_crystal_size_max 0.32
_exptl_crystal_size_mid 0.07
_exptl_crystal_size_min 0.06
_refine_diff_density_max 0.62
_refine_diff_density_min -0.34
_refine_diff_density_rms 0.07
_refine_ls_abs_structure_details 'Flack H D (1983), Acta Cryst. A39, 876-881'
_refine_ls_abs_structure_Flack 0.015(7)
_refine_ls_extinction_method none
_refine_ls_goodness_of_fit_ref 1.019
_refine_ls_hydrogen_treatment constr
_refine_ls_matrix_type full
_refine_ls_number_parameters 269
_refine_ls_number_reflns 4643
_refine_ls_number_restraints 0
_refine_ls_restrained_S_all 1.019
_refine_ls_R_factor_all 0.0400
_refine_ls_R_factor_gt 0.0339
_refine_ls_shift/su_max 0.001
_refine_ls_shift/su_mean 0.000
_refine_ls_structure_factor_coef Fsqd
_refine_ls_weighting_details 'calc w=1/[\s^2^(Fo^2^)+(0.0396P)^2^] where P=(Fo^2^+2Fc^2^)/3'
_refine_ls_weighting_scheme calc
_refine_ls_wR_factor_gt 0.0763
_refine_ls_wR_factor_ref 0.0784
_reflns_number_gt 4161
_reflns_number_total 4643
_reflns_threshold_expression >2\s(I)
_cod_data_source_file cg700731d.cif
_cod_data_source_block 12
_cod_depositor_comments
;
The following automatic conversions were performed:

'_symmetry_cell_setting' value 'Orthorhombic' changed to
'orthorhombic' according to
/home/saulius/struct/CIF-dictionaries/cif_core.dic dictionary named
'cif_core.dic' version 2.4.1 from 2010-06-29.

Automatic conversion script
Id: cif_fix_values 1715 2011-07-08 13:25:40Z adriana 
;
_cod_database_code 4503193

loop_
_symmetry_equiv_pos_as_xyz
'x, y, z'
'-x+1/2, -y, z+1/2'
'-x, y+1/2, -z+1/2'
'x+1/2, -y+1/2, -z'

loop_
_atom_site_label
_atom_site_type_symbol
_atom_site_fract_x
_atom_site_fract_y
_atom_site_fract_z
_atom_site_U_iso_or_equiv
_atom_site_adp_type
_atom_site_occupancy
_atom_site_symmetry_multiplicity
_atom_site_calc_flag
_atom_site_refinement_flags
_atom_site_disorder_assembly
_atom_site_disorder_group
Sr1 Sr 1.30441(3) 0.30579(3) -0.004755(9) 0.02350(8) Uani 1 1 d . . .
O1 O 1.2279(3) 0.4857(2) 0.06112(9) 0.0388(6) Uani 1 1 d . . .
O2 O 1.0047(3) 0.3533(2) 0.04575(9) 0.0364(6) Uani 1 1 d . . .
O3 O 0.4992(3) 0.7287(2) 0.43397(8) 0.0321(5) Uani 1 1 d . . .
O4 O 0.2917(3) 0.5920(3) 0.41104(10) 0.0537(7) Uani 1 1 d . . .
O5 O 1.1231(3) 0.0917(2) 0.02100(9) 0.0367(6) Uani 1 1 d . . .
C1 C 1.0779(4) 0.4405(3) 0.07200(12) 0.0280(7) Uani 1 1 d . . .
C2 C 0.9759(4) 0.4860(3) 0.11908(13) 0.0294(7) Uani 1 1 d . . .
C3 C 1.0638(4) 0.5591(3) 0.15641(12) 0.0339(8) Uani 1 1 d . . .
H3A H 1.1843 0.5857 0.1506 0.041 Uiso 1 1 calc R . .
C4 C 0.9755(4) 0.5933(4) 0.20223(13) 0.0355(8) Uani 1 1 d . . .
C5 C 1.0607(5) 0.6688(4) 0.24211(14) 0.0525(11) Uani 1 1 d . . .
H5A H 1.1774 0.7024 0.2361 0.063 Uiso 1 1 calc R . .
C6 C 0.9771(4) 0.6923(4) 0.28775(14) 0.0468(9) Uani 1 1 d . . .
H6A H 1.0381 0.7399 0.3135 0.056 Uiso 1 1 calc R . .
C7 C 0.7977(4) 0.6469(3) 0.29814(12) 0.0327(7) Uani 1 1 d . . .
C8 C 0.7093(4) 0.5761(3) 0.25925(11) 0.0294(6) Uani 1 1 d . . .
C9 C 0.7981(4) 0.5514(3) 0.21075(11) 0.0290(6) Uani 1 1 d . . .
C10 C 0.7083(4) 0.6698(3) 0.34476(12) 0.0327(7) Uani 1 1 d . . .
H10A H 0.7662 0.7181 0.3709 0.039 Uiso 1 1 calc R . .
C11 C 0.5358(4) 0.6231(3) 0.35355(13) 0.0340(8) Uani 1 1 d . . .
C12 C 0.4357(4) 0.6494(3) 0.40282(13) 0.0332(7) Uani 1 1 d . . .
C13 C 0.4508(5) 0.5534(4) 0.31531(14) 0.0426(9) Uani 1 1 d . . .
H13A H 0.3330 0.5218 0.3215 0.051 Uiso 1 1 calc R . .
C14 C 0.5339(4) 0.5285(4) 0.26812(13) 0.0385(8) Uani 1 1 d . . .
C15 C 0.4458(5) 0.4556(4) 0.22747(15) 0.0577(12) Uani 1 1 d . . .
H15A H 0.3353 0.4137 0.2344 0.069 Uiso 1 1 calc R . .
C16 C 0.5212(5) 0.4475(4) 0.17978(15) 0.0530(12) Uani 1 1 d . . .
H16A H 0.4516 0.4179 0.1514 0.064 Uiso 1 1 calc R . .
C17 C 0.7065(4) 0.4836(3) 0.17175(12) 0.0326(7) Uani 1 1 d . . .
C18 C 0.7989(4) 0.4522(3) 0.12629(11) 0.0310(7) Uani 1 1 d . . .
H18A H 0.7381 0.4065 0.0999 0.037 Uiso 1 1 calc R . .
C19 C 1.2156(6) -0.0041(4) 0.02486(18) 0.0543(10) Uani 1 1 d . A .
H19A H 1.3149 -0.0104 0.0018 0.065 Uiso 1 1 calc R . .
N1 N 1.1936(5) -0.0981(3) 0.05682(15) 0.0590(9) Uani 1 1 d . . .
C20 C 1.3057(12) -0.2125(8) 0.0488(4) 0.085(3) Uiso 0.715(11) 1 d P A 1
H20A H 1.3652 -0.2081 0.0145 0.102 Uiso 0.715(11) 1 calc PR A 1
H20B H 1.2281 -0.2884 0.0494 0.102 Uiso 0.715(11) 1 calc PR A 1
C21 C 1.4445(13) -0.2217(9) 0.0902(5) 0.102(3) Uiso 0.715(11) 1 d P A 1
H21A H 1.5183 -0.2971 0.0845 0.152 Uiso 0.715(11) 1 calc PR A 1
H21B H 1.3851 -0.2276 0.1240 0.152 Uiso 0.715(11) 1 calc PR A 1
H21C H 1.5214 -0.1467 0.0894 0.152 Uiso 0.715(11) 1 calc PR A 1
C20' C 1.3341(19) -0.2012(15) 0.0685(6) 0.041(4) Uiso 0.285(11) 1 d P A 2
H20C H 1.2754 -0.2836 0.0623 0.049 Uiso 0.285(11) 1 calc PR A 2
H20D H 1.4314 -0.1929 0.0425 0.049 Uiso 0.285(11) 1 calc PR A 2
C21' C 1.4210(18) -0.2068(14) 0.1206(6) 0.043(4) Uiso 0.285(11) 1 d P A 2
H21D H 1.5054 -0.2778 0.1217 0.064 Uiso 0.285(11) 1 calc PR A 2
H21E H 1.3283 -0.2181 0.1472 0.064 Uiso 0.285(11) 1 calc PR A 2
H21F H 1.4865 -0.1281 0.1270 0.064 Uiso 0.285(11) 1 calc PR A 2
C22 C 1.0570(8) -0.0904(6) 0.0983(3) 0.0486(16) Uiso 0.715(11) 1 d P A 1
H22A H 1.0198 -0.0015 0.1031 0.058 Uiso 0.715(11) 1 calc PR A 1
H22B H 1.1099 -0.1204 0.1313 0.058 Uiso 0.715(11) 1 calc PR A 1
C23 C 0.8928(12) -0.1701(8) 0.0849(3) 0.090(3) Uiso 0.715(11) 1 d P A 1
H23A H 0.8037 -0.1635 0.1128 0.135 Uiso 0.715(11) 1 calc PR A 1
H23B H 0.9293 -0.2583 0.0809 0.135 Uiso 0.715(11) 1 calc PR A 1
H23C H 0.8398 -0.1398 0.0525 0.135 Uiso 0.715(11) 1 calc PR A 1
C22' C 1.040(2) -0.1371(16) 0.0754(7) 0.053(5) Uiso 0.285(11) 1 d P A 2
H22C H 1.0329 -0.2290 0.0691 0.063 Uiso 0.285(11) 1 calc PR A 2
H22D H 0.9433 -0.0972 0.0548 0.063 Uiso 0.285(11) 1 calc PR A 2
C23' C 1.001(3) -0.117(2) 0.1277(10) 0.108(9) Uiso 0.285(11) 1 d P A 2
H23D H 0.8782 -0.1448 0.1351 0.161 Uiso 0.285(11) 1 calc PR A 2
H23E H 1.0118 -0.0265 0.1355 0.161 Uiso 0.285(11) 1 calc PR A 2
H23F H 1.0864 -0.1640 0.1492 0.161 Uiso 0.285(11) 1 calc PR A 2

loop_
_atom_site_aniso_label
_atom_site_aniso_U_11
_atom_site_aniso_U_22
_atom_site_aniso_U_33
_atom_site_aniso_U_23
_atom_site_aniso_U_13
_atom_site_aniso_U_12
Sr1 0.02518(11) 0.02992(13) 0.01541(13) 0.00030(12) -0.00019(11) 0.00322(12)
O1 0.0396(13) 0.0404(13) 0.0363(14) -0.0129(11) 0.0143(11) -0.0113(11)
O2 0.0350(12) 0.0444(14) 0.0297(13) -0.0182(10) 0.0072(10) -0.0086(10)
O3 0.0333(11) 0.0452(14) 0.0178(11) -0.0073(9) -0.0005(9) 0.0005(10)
O4 0.0434(14) 0.0802(19) 0.0376(15) -0.0294(14) 0.0149(13) -0.0189(16)
O5 0.0353(11) 0.0331(13) 0.0416(15) 0.0070(11) -0.0048(10) -0.0004(10)
C1 0.0320(16) 0.0310(17) 0.0212(17) -0.0031(13) 0.0023(13) 0.0007(14)
C2 0.0329(16) 0.0304(17) 0.0247(18) -0.0043(13) 0.0018(13) 0.0009(13)
C3 0.0328(16) 0.043(2) 0.0260(18) -0.0078(15) 0.0061(13) -0.0088(15)
C4 0.0342(16) 0.049(2) 0.0236(18) -0.0124(16) -0.0016(14) -0.0022(16)
C5 0.0354(19) 0.084(3) 0.039(2) -0.029(2) 0.0083(16) -0.018(2)
C6 0.0337(16) 0.072(3) 0.035(2) -0.026(2) 0.0023(14) -0.0100(19)
C7 0.0276(14) 0.0451(18) 0.0255(16) -0.0121(13) -0.0022(15) 0.0042(15)
C8 0.0280(14) 0.0396(17) 0.0206(15) -0.0083(13) 0.0012(14) 0.0004(16)
C9 0.0299(14) 0.0354(17) 0.0218(16) -0.0076(12) -0.0014(14) -0.0006(15)
C10 0.0321(15) 0.044(2) 0.0219(15) -0.0127(13) -0.0012(13) -0.0010(16)
C11 0.0317(16) 0.049(2) 0.0214(18) -0.0118(15) -0.0008(13) 0.0021(15)
C12 0.0330(16) 0.046(2) 0.0210(17) -0.0090(14) 0.0002(13) 0.0043(15)
C13 0.0315(17) 0.064(3) 0.033(2) -0.0166(18) 0.0055(15) -0.0099(18)
C14 0.0297(16) 0.058(2) 0.0275(19) -0.0164(17) 0.0041(13) -0.0039(16)
C15 0.036(2) 0.098(4) 0.039(2) -0.032(2) 0.0088(17) -0.025(2)
C16 0.0322(17) 0.091(3) 0.036(2) -0.033(2) 0.0017(16) -0.015(2)
C17 0.0288(15) 0.0436(19) 0.0255(17) -0.0120(14) 0.0014(15) 0.0006(16)
C18 0.0345(15) 0.0383(18) 0.0201(15) -0.0121(13) 0.0001(15) -0.0008(16)
C19 0.061(2) 0.040(2) 0.062(3) 0.0079(18) 0.016(2) 0.002(2)
N1 0.0573(19) 0.0362(17) 0.084(3) 0.0201(17) 0.003(2) 0.0013(19)

loop_
_atom_type_symbol
_atom_type_description
_atom_type_scat_dispersion_real
_atom_type_scat_dispersion_imag
_atom_type_scat_source
C C 0.0033 0.0016 'International Tables Vol C Tables 4.2.6.8 and 6.1.1.4'
H H 0.0000 0.0000 'International Tables Vol C Tables 4.2.6.8 and 6.1.1.4'
N N 0.0061 0.0033 'International Tables Vol C Tables 4.2.6.8 and 6.1.1.4'
O O 0.0106 0.0060 'International Tables Vol C Tables 4.2.6.8 and 6.1.1.4'
Sr Sr -1.5307 3.2498 'International Tables Vol C Tables 4.2.6.8 and 6.1.1.4'

loop_
_geom_angle_atom_site_label_1
_geom_angle_atom_site_label_2
_geom_angle_atom_site_label_3
_geom_angle
_geom_angle_site_symmetry_1
_geom_angle_site_symmetry_3
O3 Sr1 O2 74.81(8) 3_745 4
O3 Sr1 O4 160.21(8) 3_745 2_664
O2 Sr1 O4 95.38(9) 4 2_664
O3 Sr1 O1 83.64(8) 3_745 .
O2 Sr1 O1 154.31(7) 4 .
O4 Sr1 O1 100.63(9) 2_664 .
O3 Sr1 O2 101.27(8) 3_745 .
O2 Sr1 O2 147.99(5) 4 .
O4 Sr1 O2 96.05(9) 2_664 .
O1 Sr1 O2 49.77(7) . .
O3 Sr1 O5 74.08(7) 3_745 4
O2 Sr1 O5 71.09(7) 4 4
O4 Sr1 O5 86.54(8) 2_664 4
O1 Sr1 O5 89.84(7) . 4
O2 Sr1 O5 139.40(7) . 4
O3 Sr1 O5 80.51(7) 3_745 .
O2 Sr1 O5 80.39(7) 4 .
O4 Sr1 O5 115.31(8) 2_664 .
O1 Sr1 O5 110.01(7) . .
O2 Sr1 O5 67.69(7) . .
O5 Sr1 O5 145.73(6) 4 .
O3 Sr1 O3 148.68(5) 3_745 2_664
O2 Sr1 O3 98.82(7) 4 2_664
O4 Sr1 O3 48.60(7) 2_664 2_664
O1 Sr1 O3 106.85(7) . 2_664
O2 Sr1 O3 67.72(7) . 2_664
O5 Sr1 O3 133.75(7) 4 2_664
O5 Sr1 O3 68.17(6) . 2_664
O3 Sr1 C1 89.99(8) 3_745 .
O2 Sr1 C1 161.94(9) 4 .
O4 Sr1 C1 101.97(9) 2_664 .
O1 Sr1 C1 24.75(8) . .
O2 Sr1 C1 25.31(7) . .
O5 Sr1 C1 114.57(8) 4 .
O5 Sr1 C1 87.64(8) . .
O3 Sr1 C1 89.09(8) 2_664 .
O3 Sr1 C12 169.64(9) 3_745 2_664
O2 Sr1 C12 97.11(8) 4 2_664
O4 Sr1 C12 24.02(8) 2_664 2_664
O1 Sr1 C12 105.70(9) . 2_664
O2 Sr1 C12 82.06(8) . 2_664
O5 Sr1 C12 109.83(8) 4 2_664
O5 Sr1 C12 91.87(8) . 2_664
O3 Sr1 C12 24.60(8) 2_664 2_664
C1 Sr1 C12 96.75(9) . 2_664
O3 Sr1 Sr1 114.39(5) 3_745 4_455
O2 Sr1 Sr1 112.92(5) 4 4_455
O4 Sr1 Sr1 85.17(6) 2_664 4_455
O1 Sr1 Sr1 88.51(5) . 4_455
O2 Sr1 Sr1 38.91(5) . 4_455
O5 Sr1 Sr1 171.10(5) 4 4_455
O5 Sr1 Sr1 42.41(5) . 4_455
O3 Sr1 Sr1 39.14(4) 2_664 4_455
C1 Sr1 Sr1 64.23(6) . 4_455
C12 Sr1 Sr1 62.34(6) 2_664 4_455
O3 Sr1 Sr1 45.08(5) 3_745 4
O2 Sr1 Sr1 41.60(5) 4 4
O4 Sr1 Sr1 116.86(6) 2_664 4
O1 Sr1 Sr1 112.74(5) . 4
O2 Sr1 Sr1 146.31(5) . 4
O5 Sr1 Sr1 44.14(5) 4 4
O5 Sr1 Sr1 101.63(5) . 4
O3 Sr1 Sr1 140.11(5) 2_664 4
C1 Sr1 Sr1 130.03(6) . 4
C12 Sr1 Sr1 131.26(6) 2_664 4
Sr1 Sr1 Sr1 143.910(15) 4_455 4
C1 O1 Sr1 93.46(19) . .
C1 O2 Sr1 168.1(2) . 4_455
C1 O2 Sr1 92.44(18) . .
Sr1 O2 Sr1 99.49(7) 4_455 .
C12 O3 Sr1 156.2(2) . 3_755
C12 O3 Sr1 88.38(19) . 2_665
Sr1 O3 Sr1 95.78(7) 3_755 2_665
C12 O4 Sr1 100.3(2) . 2_665
C19 O5 Sr1 148.7(3) . 4_455
C19 O5 Sr1 115.7(2) . .
Sr1 O5 Sr1 93.46(7) 4_455 .
O1 C1 O2 122.9(3) . .
O1 C1 C2 120.5(3) . .
O2 C1 C2 116.6(3) . .
O1 C1 Sr1 61.80(17) . .
O2 C1 Sr1 62.24(16) . .
C2 C1 Sr1 167.2(2) . .
C18 C2 C3 119.8(3) . .
C18 C2 C1 120.3(3) . .
C3 C2 C1 119.8(3) . .
C2 C3 C4 120.5(3) . .
C3 C4 C9 119.2(3) . .
C3 C4 C5 122.6(3) . .
C9 C4 C5 118.1(3) . .
C6 C5 C4 121.3(3) . .
C5 C6 C7 121.6(3) . .
C10 C7 C8 119.0(3) . .
C10 C7 C6 122.8(3) . .
C8 C7 C6 118.3(3) . .
C7 C8 C14 120.1(3) . .
C7 C8 C9 120.1(3) . .
C14 C8 C9 119.8(3) . .
C4 C9 C17 120.0(3) . .
C4 C9 C8 120.5(3) . .
C17 C9 C8 119.5(3) . .
C11 C10 C7 121.0(3) . .
C13 C11 C10 119.5(3) . .
C13 C11 C12 118.6(3) . .
C10 C11 C12 121.9(3) . .
O4 C12 O3 122.6(3) . .
O4 C12 C11 118.5(3) . .
O3 C12 C11 118.8(3) . .
O4 C12 Sr1 55.69(16) . 2_665
O3 C12 Sr1 67.02(17) . 2_665
C11 C12 Sr1 173.4(2) . 2_665
C11 C13 C14 121.6(3) . .
C13 C14 C8 118.8(3) . .
C13 C14 C15 122.2(3) . .
C8 C14 C15 119.0(3) . .
C16 C15 C14 120.1(3) . .
C15 C16 C17 120.5(3) . .
C18 C17 C9 118.9(3) . .
C18 C17 C16 121.6(3) . .
C9 C17 C16 119.5(3) . .
C2 C18 C17 121.3(3) . .
O5 C19 N1 127.8(4) . .
C22' N1 C19 125.8(8) . .
C19 N1 C22 120.2(4) . .
C22' N1 C20 106.3(9) . .
C19 N1 C20 117.8(5) . .
C22 N1 C20 122.0(5) . .
C22' N1 C20' 107.1(9) . .
C19 N1 C20' 125.5(6) . .
N1 C20 C21 109.9(7) . .
C21' C20' N1 119.8(12) . .
N1 C22 C23 110.7(6) . .
N1 C22' C23' 119.1(18) . .

loop_
_geom_bond_atom_site_label_1
_geom_bond_atom_site_label_2
_geom_bond_distance
_geom_bond_site_symmetry_2
Sr1 O3 2.476(2) 3_745
Sr1 O2 2.486(2) 4
Sr1 O4 2.532(2) 2_664
Sr1 O1 2.619(2) .
Sr1 O2 2.627(2) .
Sr1 O5 2.637(2) 4
Sr1 O5 2.723(2) .
Sr1 O3 2.778(2) 2_664
Sr1 C1 2.966(3) .
Sr1 C12 3.016(3) 2_664
Sr1 Sr1 3.9031(3) 4_455
Sr1 Sr1 3.9031(3) 4
O1 C1 1.244(4) .
O2 C1 1.269(4) .
O2 Sr1 2.486(2) 4_455
O3 C12 1.256(4) .
O3 Sr1 2.476(2) 3_755
O3 Sr1 2.778(2) 2_665
O4 C12 1.248(4) .
O4 Sr1 2.532(2) 2_665
O5 C19 1.230(4) .
O5 Sr1 2.637(2) 4_455
C1 C2 1.511(4) .
C2 C18 1.374(4) .
C2 C3 1.399(4) .
C3 C4 1.400(4) .
C4 C9 1.407(4) .
C4 C5 1.450(5) .
C5 C6 1.355(5) .
C6 C7 1.441(5) .
C7 C10 1.395(4) .
C7 C8 1.415(4) .
C8 C14 1.416(5) .
C8 C9 1.439(4) .
C9 C17 1.412(4) .
C10 C11 1.392(5) .
C11 C13 1.386(5) .
C11 C12 1.499(4) .
C12 Sr1 3.016(3) 2_665
C13 C14 1.390(5) .
C14 C15 1.458(5) .
C15 C16 1.355(5) .
C16 C17 1.442(5) .
C17 C18 1.400(4) .
C19 N1 1.304(5) .
N1 C22' 1.302(16) .
N1 C22 1.477(7) .
N1 C20 1.486(9) .
N1 C20' 1.541(16) .
C20 C21 1.488(12) .
C20' C21' 1.49(2) .
C22 C23 1.523(11) .
C22' C23' 1.40(3) .
